data_7051364
loop_
_publ_author_name
'Seino, Hidetake'
'Mizobe, Yasushi'
'Hidai, Masanobu'

_publ_section_title
;
 Preparation of hydrosulfido- and hydroselenido-bridged diruthenium complexes
 with \p-arene co-ligands and their conversion into new cubane-type sulfido
 or selenido clusters
;
_journal_coden_ASTM NJCHE5
_journal_issue 11
_journal_name_full 'New Journal of Chemistry'
_journal_page_first 907
_journal_page_last 911
_journal_paper_doi 10.1039/b005454m
_journal_volume 24
_journal_year 2000
_chemical_formula_sum 'C47 H64 Ru4 S4'
_chemical_formula_weight 1161.54
_space_group_IT_number 14
_symmetry_cell_setting monoclinic
_symmetry_space_group_name_Hall '-P 2yab'
_symmetry_space_group_name_H-M 'P 1 21/a 1'
_cell_angle_alpha 90
_cell_angle_beta 118.101(5)
_cell_angle_gamma 90
_cell_formula_units_Z 4
_cell_length_a 18.022(1)
_cell_length_b 16.351(1)
_cell_length_c 18.111(2)
_cell_measurement_temperature 296.2
_cell_volume 4708.0(7)
_diffrn_ambient_temperature 296.2
_exptl_crystal_density_diffrn 1.639
_cod_depositor_comments
;
 Updated bibliographic information.

 Antanas Vaitkus,
 2019-10-01
;
_cod_original_sg_symbol_H-M 'P 21/a'
_cod_original_formula_sum 'C47 H64 S4 Ru4 '
_cod_database_code 7051364

loop_
_symmetry_equiv_pos_as_xyz
x,y,z
1/2-x,1/2+y,-z
-x,-y,-z
1/2+x,1/2-y,z

loop_
_atom_site_label
_atom_site_type_symbol
_atom_site_fract_x
_atom_site_fract_y
_atom_site_fract_z
_atom_site_U_iso_or_equiv
_atom_site_adp_type
_atom_site_occupancy
_atom_site_calc_flag
_atom_site_refinement_flags
_atom_site_disorder_assembly
_atom_site_disorder_group
Ru(1) Ru 0.03005(3) 0.20222(3) 0.18534(3) 0.0314(1) Uani 1.00 d . . .
Ru(2) Ru 0.17654(3) 0.03654(3) 0.21269(3) 0.0314(1) Uani 1.00 d . . .
Ru(3) Ru 0.06738(3) 0.04299(3) 0.33857(3) 0.0308(1) Uani 1.00 d . . .
Ru(4) Ru 0.22953(3) 0.19139(3) 0.37365(3) 0.0338(1) Uani 1.00 d . . .
S(1) S 0.20767(8) 0.04627(8) 0.35605(8) 0.0344(3) Uani 1.00 d . . .
S(2) S 0.08312(8) 0.18697(8) 0.33244(8) 0.0315(3) Uani 1.00 d . . .
S(3) S 0.17562(9) 0.18189(8) 0.22520(9) 0.0346(4) Uani 1.00 d . . .
S(4) S 0.03598(8) 0.05524(8) 0.19406(8) 0.0306(3) Uani 1.00 d . . .
C(1) C -0.1075(4) 0.2112(3) 0.1000(4) 0.045(2) Uani 1.00 d . . .
C(2) C -0.0851(4) 0.2689(4) 0.1635(4) 0.047(2) Uani 1.00 d . . .
C(3) C -0.0200(4) 0.3258(3) 0.1802(4) 0.049(2) Uani 1.00 d . . .
C(4) C 0.0245(4) 0.3263(4) 0.1347(4) 0.053(2) Uani 1.00 d . . .
C(5) C 0.0007(5) 0.2685(4) 0.0689(4) 0.059(2) Uani 1.00 d . . .
C(6) C -0.0635(4) 0.2127(4) 0.0523(4) 0.054(2) Uani 1.00 d . . .
C(7) C -0.1740(4) 0.1462(4) 0.0809(5) 0.071(2) Uani 1.00 d . . .
C(8) C -0.1965(5) 0.1341(5) 0.1502(7) 0.099(4) Uani 1.00 d . . .
C(9) C -0.2518(5) 0.1647(6) -0.0011(6) 0.110(3) Uani 1.00 d . . .
C(10) C 0.0955(5) 0.3840(4) 0.1535(6) 0.085(3) Uani 1.00 d . . .
C(11) C 0.1980(4) 0.0376(4) 0.1002(4) 0.043(2) Uani 1.00 d . . .
C(12) C 0.2767(4) 0.0351(4) 0.1759(4) 0.047(2) Uani 1.00 d . . .
C(13) C 0.2942(4) -0.0257(4) 0.2359(4) 0.048(2) Uani 1.00 d . . .
C(14) C 0.2356(4) -0.0886(4) 0.2252(4) 0.047(2) Uani 1.00 d . . .
C(15) C 0.1581(4) -0.0857(3) 0.1522(4) 0.045(2) Uani 1.00 d . . .
C(16) C 0.1388(3) -0.0231(3) 0.0897(3) 0.041(2) Uani 1.00 d . . .
C(17) C 0.1817(4) 0.1063(4) 0.0387(4) 0.052(2) Uani 1.00 d . . .
C(18) C 0.0913(5) 0.1208(4) -0.0197(4) 0.069(3) Uani 1.00 d . . .
C(19) C 0.2330(5) 0.0916(5) -0.0082(5) 0.074(3) Uani 1.00 d . . .
C(20) C 0.2551(5) -0.1516(4) 0.2903(5) 0.072(3) Uani 1.00 d . . .
C(21) C 0.0007(4) -0.0763(3) 0.3282(4) 0.042(2) Uani 1.00 d . . .
C(22) C 0.0792(4) -0.0763(3) 0.4007(4) 0.047(2) Uani 1.00 d . . .
C(23) C 0.1026(4) -0.0138(4) 0.4613(4) 0.050(2) Uani 1.00 d . . .
C(24) C 0.0478(5) 0.0524(4) 0.4503(4) 0.056(2) Uani 1.00 d . . .
C(25) C -0.0317(4) 0.0525(4) 0.3768(5) 0.053(2) Uani 1.00 d . . .
C(26) C -0.0542(4) -0.0095(4) 0.3173(4) 0.048(2) Uani 1.00 d . . .
C(27) C -0.0278(4) -0.1416(4) 0.2616(4) 0.055(2) Uani 1.00 d . . .
C(28) C 0.0416(6) -0.1840(5) 0.2548(5) 0.084(3) Uani 1.00 d . . .
C(29) C -0.0859(6) -0.2029(5) 0.2718(7) 0.112(4) Uani 1.00 d . . .
C(30) C 0.0716(5) 0.1224(5) 0.5104(5) 0.077(3) Uani 1.00 d . . .
C(31) C 0.3697(3) 0.1901(4) 0.4497(4) 0.045(2) Uani 1.00 d . . .
C(32) C 0.3315(4) 0.1812(4) 0.5028(4) 0.057(2) Uani 1.00 d . . .
C(33) C 0.2732(4) 0.2405(5) 0.5012(4) 0.061(2) Uani 1.00 d . . .
C(34) C 0.2492(4) 0.3077(4) 0.4449(4) 0.058(2) Uani 1.00 d . . .
C(35) C 0.2863(4) 0.3156(4) 0.3929(4) 0.051(2) Uani 1.00 d . . .
C(36) C 0.3462(4) 0.2558(4) 0.3950(4) 0.046(2) Uani 1.00 d . . .
C(37) C 0.4311(4) 0.1237(4) 0.4527(4) 0.057(2) Uani 1.00 d . . .
C(38) C 0.4475(4) 0.1251(5) 0.3778(5) 0.073(3) Uani 1.00 d . . .
C(39) C 0.5134(5) 0.1292(5) 0.5340(5) 0.083(3) Uani 1.00 d . . .
C(40) C 0.1846(5) 0.3673(5) 0.4421(6) 0.086(3) Uani 1.00 d . . .
C(41b) C 0.4482(8) 0.0857(10) 0.7923(8) 0.1594 Uiso 0.50 d P . .
C(41a) C 0.3916(7) 0.1108(8) 0.8297(8) 0.1382 Uiso 0.50 d P . .
C(42b) C 0.4491(10) 0.105(1) 0.8677(8) 0.1594 Uiso 0.50 d P . .
C(42a) C 0.3502(7) 0.095(1) 0.7439(8) 0.1382 Uiso 0.50 d P . .
C(43b) C 0.374(1) 0.114(1) 0.871(1) 0.1594 Uiso 0.50 d P . .
C(43a) C 0.396(1) 0.070(1) 0.7034(8) 0.1382 Uiso 0.50 d P . .
C(44b) C 0.2972(10) 0.104(1) 0.798(1) 0.1594 Uiso 0.50 d P . .
C(44a) C 0.483(1) 0.062(1) 0.749(1) 0.1382 Uiso 0.50 d P . .
C(45b) C 0.2963(8) 0.085(1) 0.723(1) 0.1594 Uiso 0.50 d P . .
C(45a) C 0.5245(7) 0.078(1) 0.834(1) 0.1382 Uiso 0.50 d P . .
C(46b) C 0.3718(10) 0.075(1) 0.7198(8) 0.1594 Uiso 0.50 d P . .
C(46a) C 0.4788(7) 0.102(1) 0.8749(7) 0.1382 Uiso 0.50 d P . .
C(47b) C 0.5316(10) 0.076(2) 0.789(1) 0.1594 Uiso 0.50 d P . .
C(47a) C 0.341(1) 0.138(1) 0.874(1) 0.1382 Uiso 0.50 d P . .
H(1) H -0.1138 0.2701 0.1960 0.0565 Uiso 1.00 calc . . .
H(2) H -0.0062 0.3648 0.2236 0.0584 Uiso 1.00 calc . . .
H(3) H 0.0289 0.2680 0.0358 0.0707 Uiso 1.00 calc . . .
H(4) H -0.0783 0.1746 0.0079 0.0648 Uiso 1.00 calc . . .
H(5) H -0.1516 0.0959 0.0739 0.0852 Uiso 1.00 calc . . .
H(6) H -0.2189 0.1835 0.1591 0.1186 Uiso 1.00 calc . . .
H(7) H -0.2373 0.0919 0.1352 0.1186 Uiso 1.00 calc . . .
H(8) H -0.1476 0.1193 0.2001 0.1186 Uiso 1.00 calc . . .
H(9) H -0.2741 0.2162 0.0027 0.1325 Uiso 1.00 calc . . .
H(10) H -0.2372 0.1661 -0.0451 0.1325 Uiso 1.00 calc . . .
H(11) H -0.2927 0.1233 -0.0123 0.1325 Uiso 1.00 calc . . .
H(12) H 0.1387 0.3753 0.2091 0.1014 Uiso 1.00 calc . . .
H(13) H 0.1170 0.3748 0.1154 0.1014 Uiso 1.00 calc . . .
H(14) H 0.0757 0.4387 0.1480 0.1014 Uiso 1.00 calc . . .
H(15) H 0.3178 0.0758 0.1854 0.0570 Uiso 1.00 calc . . .
H(16) H 0.3469 -0.0250 0.2854 0.0579 Uiso 1.00 calc . . .
H(17) H 0.1169 -0.1262 0.1437 0.0545 Uiso 1.00 calc . . .
H(18) H 0.0855 -0.0229 0.0410 0.0487 Uiso 1.00 calc . . .
H(19) H 0.2029 0.1549 0.0705 0.0620 Uiso 1.00 calc . . .
H(20) H 0.0628 0.1340 0.0114 0.0829 Uiso 1.00 calc . . .
H(21) H 0.0860 0.1648 -0.0561 0.0829 Uiso 1.00 calc . . .
H(22) H 0.0674 0.0728 -0.0517 0.0829 Uiso 1.00 calc . . .
H(23) H 0.2156 0.0416 -0.0385 0.0884 Uiso 1.00 calc . . .
H(24) H 0.2236 0.1354 -0.0462 0.0884 Uiso 1.00 calc . . .
H(25) H 0.2910 0.0887 0.0308 0.0884 Uiso 1.00 calc . . .
H(26) H 0.2097 -0.1891 0.2723 0.0867 Uiso 1.00 calc . . .
H(27) H 0.3048 -0.1800 0.2997 0.0867 Uiso 1.00 calc . . .
H(28) H 0.2635 -0.1262 0.3408 0.0867 Uiso 1.00 calc . . .
H(29) H 0.1175 -0.1197 0.4092 0.0568 Uiso 1.00 calc . . .
H(30) H 0.1558 -0.0162 0.5101 0.0602 Uiso 1.00 calc . . .
H(31) H -0.0703 0.0956 0.3682 0.0639 Uiso 1.00 calc . . .
H(32) H -0.1073 -0.0072 0.2684 0.0576 Uiso 1.00 calc . . .
H(33) H -0.0604 -0.1148 0.2096 0.0658 Uiso 1.00 calc . . .
H(34) H 0.0766 -0.2110 0.3060 0.1002 Uiso 1.00 calc . . .
H(35) H 0.0188 -0.2230 0.2108 0.1002 Uiso 1.00 calc . . .
H(36) H 0.0739 -0.1451 0.2432 0.1002 Uiso 1.00 calc . . .
H(37) H -0.1336 -0.1752 0.2687 0.1348 Uiso 1.00 calc . . .
H(38) H -0.1036 -0.2426 0.2285 0.1348 Uiso 1.00 calc . . .
H(39) H -0.0566 -0.2292 0.3247 0.1348 Uiso 1.00 calc . . .
H(40) H 0.1256 0.1127 0.5564 0.0924 Uiso 1.00 calc . . .
H(41) H 0.0728 0.1715 0.4830 0.0924 Uiso 1.00 calc . . .
H(42) H 0.0314 0.1275 0.5301 0.0924 Uiso 1.00 calc . . .
H(43) H 0.3451 0.1355 0.5392 0.0680 Uiso 1.00 calc . . .
H(44) H 0.2499 0.2352 0.5384 0.0731 Uiso 1.00 calc . . .
H(45) H 0.2721 0.3607 0.3557 0.0614 Uiso 1.00 calc . . .
H(46) H 0.3699 0.2616 0.3582 0.0558 Uiso 1.00 calc . . .
H(47) H 0.4063 0.0723 0.4524 0.0686 Uiso 1.00 calc . . .
H(48) H 0.4861 0.0829 0.3835 0.0873 Uiso 1.00 calc . . .
H(49) H 0.3962 0.1168 0.3280 0.0873 Uiso 1.00 calc . . .
H(50) H 0.4706 0.1766 0.3752 0.0873 Uiso 1.00 calc . . .
H(51) H 0.5025 0.1237 0.5801 0.1002 Uiso 1.00 calc . . .
H(52) H 0.5501 0.0866 0.5356 0.1002 Uiso 1.00 calc . . .
H(53) H 0.5391 0.1806 0.5369 0.1002 Uiso 1.00 calc . . .
H(54) H 0.2081 0.4207 0.4541 0.1027 Uiso 1.00 calc . . .
H(55) H 0.1372 0.3667 0.3879 0.1027 Uiso 1.00 calc . . .
H(56) H 0.1676 0.3523 0.4825 0.1027 Uiso 1.00 calc . . .

loop_
_atom_site_aniso_label
_atom_site_aniso_U_11
_atom_site_aniso_U_22
_atom_site_aniso_U_33
_atom_site_aniso_U_12
_atom_site_aniso_U_13
_atom_site_aniso_U_23
Ru(1) 0.0364(2) 0.0257(2) 0.0318(2) 0.0021(2) 0.0159(2) -0.0001(2)
Ru(2) 0.0322(2) 0.0307(2) 0.0345(2) -0.0004(2) 0.0184(2) -0.0051(2)
Ru(3) 0.0346(2) 0.0280(2) 0.0343(2) 0.0004(2) 0.0200(2) 0.0026(2)
Ru(4) 0.0313(2) 0.0357(2) 0.0337(2) -0.0053(2) 0.0147(2) -0.0070(2)
S(1) 0.0343(7) 0.0342(7) 0.0346(7) 0.0031(6) 0.0160(6) 0.0001(6)
S(2) 0.0340(7) 0.0301(7) 0.0326(7) -0.0003(5) 0.0175(6) -0.0017(5)
S(3) 0.0392(7) 0.0320(7) 0.0375(8) -0.0047(6) 0.0222(6) -0.0042(6)
S(4) 0.0310(6) 0.0269(6) 0.0338(7) -0.0004(5) 0.0151(5) -0.0021(5)
C(1) 0.039(3) 0.036(3) 0.044(3) 0.010(3) 0.008(3) 0.001(3)
C(2) 0.045(3) 0.049(4) 0.047(4) 0.017(3) 0.021(3) 0.002(3)
C(3) 0.057(4) 0.033(3) 0.048(4) 0.008(3) 0.018(3) -0.007(3)
C(4) 0.062(4) 0.032(3) 0.067(4) 0.005(3) 0.032(4) 0.009(3)
C(5) 0.087(5) 0.048(4) 0.050(4) 0.025(4) 0.040(4) 0.021(3)
C(6) 0.058(4) 0.056(4) 0.032(3) 0.018(3) 0.008(3) -0.005(3)
C(7) 0.037(4) 0.043(4) 0.104(6) 0.009(3) 0.010(4) -0.006(4)
C(8) 0.069(6) 0.082(6) 0.142(9) -0.009(5) 0.046(6) 0.023(6)
C(9) 0.054(5) 0.092(6) 0.118(7) 0.008(5) -0.016(5) -0.029(6)
C(10) 0.083(6) 0.050(5) 0.131(8) 0.005(4) 0.059(6) 0.023(5)
C(11) 0.051(3) 0.046(3) 0.046(3) -0.001(3) 0.035(3) -0.011(3)
C(12) 0.043(3) 0.060(4) 0.052(4) -0.006(3) 0.032(3) -0.016(3)
C(13) 0.036(3) 0.057(4) 0.057(4) 0.010(3) 0.026(3) -0.004(3)
C(14) 0.055(4) 0.037(3) 0.058(4) 0.012(3) 0.035(3) -0.002(3)
C(15) 0.053(4) 0.036(3) 0.058(4) -0.007(3) 0.035(3) -0.016(3)
C(16) 0.042(3) 0.042(3) 0.042(3) -0.005(3) 0.023(3) -0.013(3)
C(17) 0.074(5) 0.043(4) 0.049(4) -0.014(3) 0.038(4) -0.012(3)
C(18) 0.088(6) 0.069(5) 0.052(4) 0.003(4) 0.034(4) 0.005(4)
C(19) 0.099(6) 0.080(5) 0.070(5) -0.012(5) 0.062(5) -0.005(4)
C(20) 0.072(5) 0.056(5) 0.093(6) 0.024(4) 0.043(5) 0.011(4)
C(21) 0.045(3) 0.037(3) 0.047(3) -0.004(3) 0.024(3) 0.008(3)
C(22) 0.064(4) 0.035(3) 0.053(4) 0.008(3) 0.037(3) 0.017(3)
C(23) 0.060(4) 0.053(4) 0.037(3) -0.007(3) 0.022(3) 0.008(3)
C(24) 0.090(5) 0.046(4) 0.059(4) -0.011(4) 0.057(4) 0.001(3)
C(25) 0.062(4) 0.047(4) 0.079(5) 0.008(3) 0.057(4) 0.009(3)
C(26) 0.041(3) 0.043(3) 0.065(4) -0.004(3) 0.028(3) 0.007(3)
C(27) 0.064(4) 0.049(4) 0.051(4) -0.007(3) 0.027(3) 0.004(3)
C(28) 0.119(7) 0.058(5) 0.100(7) -0.010(5) 0.073(6) -0.019(4)
C(29) 0.136(8) 0.084(7) 0.147(9) -0.067(6) 0.093(7) -0.057(6)
C(30) 0.128(7) 0.068(5) 0.067(5) -0.026(5) 0.072(5) -0.016(4)
C(31) 0.028(3) 0.054(4) 0.046(4) -0.007(3) 0.012(3) -0.007(3)
C(32) 0.041(3) 0.079(5) 0.035(3) -0.007(3) 0.006(3) -0.004(3)
C(33) 0.050(4) 0.085(5) 0.052(4) -0.021(4) 0.027(3) -0.035(4)
C(34) 0.044(4) 0.050(4) 0.066(5) -0.011(3) 0.015(3) -0.032(3)
C(35) 0.046(4) 0.041(4) 0.060(4) -0.015(3) 0.020(3) -0.015(3)
C(36) 0.036(3) 0.047(4) 0.050(4) -0.012(3) 0.015(3) -0.013(3)
C(37) 0.044(4) 0.058(4) 0.066(4) 0.003(3) 0.022(3) -0.007(3)
C(38) 0.045(4) 0.099(6) 0.074(5) 0.002(4) 0.029(4) -0.010(4)
C(39) 0.047(4) 0.092(6) 0.085(6) 0.018(4) 0.010(4) 0.011(5)
C(40) 0.052(5) 0.082(6) 0.117(7) -0.006(4) 0.035(5) -0.052(5)

loop_
_geom_bond_atom_site_label_1
_geom_bond_atom_site_label_2
_geom_bond_distance
_geom_bond_site_symmetry_1
_geom_bond_site_symmetry_2
_geom_bond_publ_flag
Ru(1) S(2) 2.382(2) 1_555 1_555 yes
Ru(1) S(3) 2.394(2) 1_555 1_555 yes
Ru(1) S(4) 2.408(1) 1_555 1_555 yes
Ru(1) C(1) 2.224(5) 1_555 1_555 yes
Ru(1) C(2) 2.209(7) 1_555 1_555 yes
Ru(1) C(3) 2.197(6) 1_555 1_555 yes
Ru(1) C(4) 2.209(6) 1_555 1_555 yes
Ru(1) C(5) 2.203(7) 1_555 1_555 yes
Ru(1) C(6) 2.203(5) 1_555 1_555 yes
Ru(2) S(1) 2.389(2) 1_555 1_555 yes
Ru(2) S(3) 2.388(1) 1_555 1_555 yes
Ru(2) S(4) 2.412(2) 1_555 1_555 yes
Ru(2) C(11) 2.246(8) 1_555 1_555 yes
Ru(2) C(12) 2.198(8) 1_555 1_555 yes
Ru(2) C(13) 2.207(7) 1_555 1_555 yes
Ru(2) C(14) 2.268(6) 1_555 1_555 yes
Ru(2) C(15) 2.228(6) 1_555 1_555 yes
Ru(2) C(16) 2.224(6) 1_555 1_555 yes
Ru(3) S(1) 2.396(2) 1_555 1_555 yes
Ru(3) S(2) 2.380(1) 1_555 1_555 yes
Ru(3) S(4) 2.411(2) 1_555 1_555 yes
Ru(3) C(21) 2.252(6) 1_555 1_555 yes
Ru(3) C(22) 2.212(6) 1_555 1_555 yes
Ru(3) C(23) 2.208(7) 1_555 1_555 yes
Ru(3) C(24) 2.216(9) 1_555 1_555 yes
Ru(3) C(25) 2.204(9) 1_555 1_555 yes
Ru(3) C(26) 2.212(7) 1_555 1_555 yes
Ru(4) S(1) 2.402(1) 1_555 1_555 yes
Ru(4) S(2) 2.381(2) 1_555 1_555 yes
Ru(4) S(3) 2.395(2) 1_555 1_555 yes
Ru(4) C(31) 2.236(5) 1_555 1_555 yes
Ru(4) C(32) 2.196(5) 1_555 1_555 yes
Ru(4) C(33) 2.211(7) 1_555 1_555 yes
Ru(4) C(34) 2.230(7) 1_555 1_555 yes
Ru(4) C(35) 2.226(6) 1_555 1_555 yes
Ru(4) C(36) 2.216(7) 1_555 1_555 yes
C(1) C(2) 1.394(9) 1_555 1_555 yes
C(1) C(6) 1.42(1) 1_555 1_555 yes
C(1) C(7) 1.515(9) 1_555 1_555 yes
C(2) C(3) 1.413(9) 1_555 1_555 yes
C(3) C(4) 1.40(1) 1_555 1_555 yes
C(4) C(5) 1.419(10) 1_555 1_555 yes
C(4) C(10) 1.49(1) 1_555 1_555 yes
C(5) C(6) 1.39(1) 1_555 1_555 yes
C(7) C(8) 1.50(2) 1_555 1_555 yes
C(7) C(9) 1.52(1) 1_555 1_555 yes
C(11) C(12) 1.436(7) 1_555 1_555 yes
C(11) C(16) 1.402(9) 1_555 1_555 yes
C(11) C(17) 1.511(9) 1_555 1_555 yes
C(12) C(13) 1.395(9) 1_555 1_555 yes
C(13) C(14) 1.421(9) 1_555 1_555 yes
C(14) C(15) 1.401(7) 1_555 1_555 yes
C(14) C(20) 1.48(1) 1_555 1_555 yes
C(15) C(16) 1.443(9) 1_555 1_555 yes
C(17) C(18) 1.486(10) 1_555 1_555 yes
C(17) C(19) 1.54(1) 1_555 1_555 yes
C(21) C(22) 1.405(7) 1_555 1_555 yes
C(21) C(26) 1.423(9) 1_555 1_555 yes
C(21) C(27) 1.509(9) 1_555 1_555 yes
C(22) C(23) 1.412(9) 1_555 1_555 yes
C(23) C(24) 1.41(1) 1_555 1_555 yes
C(24) C(25) 1.424(8) 1_555 1_555 yes
C(24) C(30) 1.50(1) 1_555 1_555 yes
C(25) C(26) 1.394(10) 1_555 1_555 yes
C(27) C(28) 1.49(1) 1_555 1_555 yes
C(27) C(29) 1.52(1) 1_555 1_555 yes
C(31) C(32) 1.43(1) 1_555 1_555 yes
C(31) C(36) 1.386(9) 1_555 1_555 yes
C(31) C(37) 1.533(10) 1_555 1_555 yes
C(32) C(33) 1.42(1) 1_555 1_555 yes
C(33) C(34) 1.42(1) 1_555 1_555 yes
C(34) C(35) 1.39(1) 1_555 1_555 yes
C(34) C(40) 1.50(1) 1_555 1_555 yes
C(35) C(36) 1.442(10) 1_555 1_555 yes
C(37) C(38) 1.52(1) 1_555 1_555 yes
C(37) C(39) 1.524(8) 1_555 1_555 yes
C(41b) C(46b) 1.39(2) 1_555 1_555 yes
C(41b) C(42b) 1.39(2) 1_555 1_555 yes
C(41b) C(47b) 1.54(3) 1_555 1_555 yes
C(46b) C(45b) 1.39(3) 1_555 1_555 yes
C(45b) C(44b) 1.39(3) 1_555 1_555 yes
C(44b) C(43b) 1.39(2) 1_555 1_555 yes
C(43b) C(42b) 1.39(3) 1_555 1_555 yes
C(41a) C(42a) 1.39(2) 1_555 1_555 yes
C(41a) C(46a) 1.39(2) 1_555 1_555 yes
C(41a) C(47a) 1.54(3) 1_555 1_555 yes
C(42a) C(43a) 1.39(3) 1_555 1_555 yes
C(43a) C(44a) 1.39(2) 1_555 1_555 yes
C(44a) C(45a) 1.39(2) 1_555 1_555 yes
C(45a) C(46a) 1.39(3) 1_555 1_555 yes
